data_7158881
loop_
_publ_author_name
'Chernykh, Anton V.'
'Aloshyn, Danylo'
'Kuchkovska, Yuliya O.'
'Daniliuc, Constantin Gabriel'
'Tolmachova, Nataliya A.'
'Kondratov, Ivan S.'
'Zozulya, Sergiy X.'
'Grygorenko, Oleksandr O.'
'Haufe, Guenter'

_publ_section_title
;
 Impact of \b-Perfluoroalkyl Substitution of Proline on the Proteolytic
 Stability of Its Peptide Derivatives
;
_journal_name_full 'Organic &amp; Biomolecular Chemistry'
_journal_paper_doi 10.1039/D2OB01430K
_journal_year 2022
_chemical_absolute_configuration ad
_chemical_formula_sum 'C20 H25 F5 N2 O4'
_chemical_formula_weight 452.42
_space_group_crystal_system orthorhombic
_space_group_IT_number 19
_space_group_name_Hall 'P 2ac 2ab'
_space_group_name_H-M_alt 'P 21 21 21'
_atom_sites_solution_hydrogens mixed
_atom_sites_solution_primary direct
_audit_creation_method 'APEX3 v2016.1-0'
_audit_update_record
;
2022-08-01 deposited with the CCDC.	2022-09-08 downloaded from the CCDC.
;
_cell_angle_alpha 90
_cell_angle_beta 90
_cell_angle_gamma 90
_cell_formula_units_Z 4
_cell_length_a 9.1970(2)
_cell_length_b 10.9472(2)
_cell_length_c 21.0651(4)
_cell_measurement_reflns_used 9878
_cell_measurement_temperature 100.(2)
_cell_measurement_theta_max 68.3553
_cell_measurement_theta_min 4.0382
_cell_volume 2120.86(7)
_computing_cell_refinement 'SAINT V8.37A (Bruker AXS Inc., 2015)'
_computing_data_collection
;

APEX3 v2016.1-0 (Bruker AXS Inc., 2016)
;
_computing_data_reduction 'SAINT V8.37A (Bruker AXS Inc., 2015)'
_computing_molecular_graphics 'XP (Sheldrick, 2014)'
_computing_publication_material 'SHELXL-2014/7 (Sheldrick, 2014)'
_computing_structure_refinement 'SHELXL-2014/7 (Sheldrick, 2014)'
_computing_structure_solution 'SHELXL-2014/7 (Sheldrick, 2014)'
_diffrn_ambient_temperature 100.(2)
_diffrn_detector_area_resol_mean 10.4167
_diffrn_measured_fraction_theta_full 0.992
_diffrn_measured_fraction_theta_max 0.992
_diffrn_measurement_device_type 'Bruker D8 Venture PHOTON 100 CMOS'
_diffrn_measurement_method 'omega and phi scans'
_diffrn_radiation_monochromator 'MX mirror'
_diffrn_radiation_type 'Cu K\a'
_diffrn_radiation_wavelength 1.54178
_diffrn_reflns_av_R_equivalents 0.0288
_diffrn_reflns_av_unetI/netI 0.0247
_diffrn_reflns_limit_h_max 10
_diffrn_reflns_limit_h_min -11
_diffrn_reflns_limit_k_max 13
_diffrn_reflns_limit_k_min -13
_diffrn_reflns_limit_l_max 19
_diffrn_reflns_limit_l_min -25
_diffrn_reflns_number 15938
_diffrn_reflns_theta_full 68.36
_diffrn_reflns_theta_max 68.36
_diffrn_reflns_theta_min 4.55
_diffrn_source 'Cu ImS'
_diffrn_source_type 'micro focus tube'
_exptl_absorpt_coefficient_mu 1.106
_exptl_absorpt_correction_T_max 0.87
_exptl_absorpt_correction_T_min 0.80
_exptl_absorpt_correction_type multi-scan
_exptl_absorpt_process_details
;
Bruker AXS (2014). SADABS, Version 2014/5, Bruker AXS Inc., Madison, Wisconsin,
USA.
;
_exptl_crystal_colour colourless
_exptl_crystal_density_diffrn 1.417
_exptl_crystal_density_method 'not measured'
_exptl_crystal_description prism
_exptl_crystal_F_000 944
_exptl_crystal_size_max 0.255
_exptl_crystal_size_mid 0.219
_exptl_crystal_size_min 0.134
_refine_diff_density_max 0.168
_refine_diff_density_min -0.160
_refine_ls_abs_structure_details
;

Flack x determined using 1534 quotients [(I+)-(I-)]/[(I+)+(I-)]
(Parsons, Flack and Wagner, Acta Cryst. B69 (2013) 249-259).
;
_refine_ls_abs_structure_Flack 0.04(3)
_refine_ls_extinction_method none
_refine_ls_goodness_of_fit_ref 1.073
_refine_ls_hydrogen_treatment mixed
_refine_ls_matrix_type full
_refine_ls_number_parameters 291
_refine_ls_number_reflns 3823
_refine_ls_number_restraints 0
_refine_ls_restrained_S_all 1.073
_refine_ls_R_factor_all 0.0261
_refine_ls_R_factor_gt 0.0250
_refine_ls_shift/su_max 0.000
_refine_ls_shift/su_mean 0.000
_refine_ls_structure_factor_coef Fsqd
_refine_ls_weighting_details 'w=1/[\s^2^(Fo^2^)+(0.0293P)^2^+0.4271P] where P=(Fo^2^+2Fc^2^)/3'
_refine_ls_weighting_scheme calc
_refine_ls_wR_factor_gt 0.0600
_refine_ls_wR_factor_ref 0.0608
_reflns_number_gt 3716
_reflns_number_total 3823
_reflns_threshold_expression 'I > 2\s(I)'
_cod_data_source_file d2ob01430k2.cif
_cod_data_source_block dan9444_2S3R-5b
_cod_database_code 7158881

loop_
_space_group_symop_operation_xyz
'x, y, z'
'-x+1/2, -y, z+1/2'
'-x, y+1/2, -z+1/2'
'x+1/2, -y+1/2, -z'

loop_
_atom_site_type_symbol
_atom_site_label
_atom_site_fract_x
_atom_site_fract_y
_atom_site_fract_z
_atom_site_U_iso_or_equiv
_atom_site_adp_type
_atom_site_calc_flag
_atom_site_refinement_flags_adp
_atom_site_refinement_flags_occupancy
_atom_site_refinement_flags_posn
_atom_site_occupancy
_atom_site_disorder_assembly
_atom_site_disorder_group
F F1 0.39783(12) 0.69004(9) 0.66029(5) 0.0206(2) Uani d . . . 1 . .
F F2 0.62790(12) 0.72094(10) 0.63916(5) 0.0217(2) Uani d . . . 1 . .
F F3 0.41770(13) 0.82905(11) 0.76500(5) 0.0296(3) Uani d . . . 1 . .
F F4 0.63976(15) 0.87487(13) 0.74402(6) 0.0370(3) Uani d . . . 1 . .
F F5 0.57892(15) 0.68837(11) 0.76118(6) 0.0349(3) Uani d . . . 1 . .
N N1 0.38831(16) 0.99182(12) 0.53825(7) 0.0124(3) Uani d . . . 1 . .
N N2 0.44680(16) 0.66690(13) 0.51895(7) 0.0121(3) Uani d . . . 1 . .
H H2A 0.539(3) 0.676(2) 0.5137(11) 0.022(6) Uiso d . . . 1 . .
O O1 0.35625(15) 1.15305(10) 0.47260(6) 0.0193(3) Uani d . . . 1 . .
O O2 0.46444(14) 0.97671(11) 0.43889(6) 0.0192(3) Uani d . . . 1 . .
O O3 0.23457(13) 0.76864(11) 0.53394(6) 0.0152(3) Uani d . . . 1 . .
O O4 0.43102(15) 0.34034(11) 0.56170(7) 0.0194(3) Uani d . . . 1 . .
H H4 0.415(3) 0.302(2) 0.5286(13) 0.033(7) Uiso d . . . 1 . .
C C1 0.45977(18) 0.87658(14) 0.55364(8) 0.0114(3) Uani d . . . 1 . .
H H1 0.5585 0.873 0.5338 0.014 Uiso calc U . R 1 . .
C C2 0.47266(19) 0.89006(15) 0.62702(8) 0.0126(4) Uani d . . . 1 . .
H H2 0.5542 0.9483 0.6353 0.015 Uiso calc U . R 1 . .
C C3 0.33151(19) 0.95589(15) 0.64524(8) 0.0142(4) Uani d . . . 1 . .
H H3A 0.2475 0.8993 0.6449 0.017 Uiso calc U . R 1 . .
H H3B 0.3393 0.9944 0.6876 0.017 Uiso calc U . R 1 . .
C C4 0.3187(2) 1.05187(16) 0.59279(8) 0.0160(4) Uani d . . . 1 . .
H H4A 0.2156 1.0713 0.5837 0.019 Uiso calc U . R 1 . .
H H4B 0.3703 1.1279 0.6045 0.019 Uiso calc U . R 1 . .
C C5 0.50631(19) 0.77457(16) 0.66352(9) 0.0147(4) Uani d . . . 1 . .
C C6 0.5364(2) 0.79260(17) 0.73459(10) 0.0206(4) Uani d . . . 1 . .
C C7 0.40027(18) 1.04940(15) 0.48184(9) 0.0137(4) Uani d . . . 1 . .
C C8 0.4814(2) 1.01586(19) 0.37197(9) 0.0222(4) Uani d . . . 1 . .
C C9 0.5794(2) 1.1270(3) 0.36800(11) 0.0380(6) Uani d . . . 1 . .
H H9A 0.5322 1.1964 0.389 0.057 Uiso calc U . R 1 . .
H H9B 0.5974 1.1471 0.3234 0.057 Uiso calc U . R 1 . .
H H9C 0.672 1.1093 0.3891 0.057 Uiso calc U . R 1 . .
C C10 0.3339(2) 1.03993(18) 0.34268(9) 0.0199(4) Uani d . . . 1 . .
H H10A 0.2714 0.9684 0.3488 0.03 Uiso calc U . R 1 . .
H H10B 0.3454 1.0559 0.2972 0.03 Uiso calc U . R 1 . .
H H10C 0.2894 1.1111 0.3631 0.03 Uiso calc U . R 1 . .
C C11 0.5494(3) 0.9026(3) 0.34286(10) 0.0437(7) Uani d . . . 1 . .
H H11A 0.6414 0.8845 0.3644 0.066 Uiso calc U . R 1 . .
H H11B 0.5678 0.9168 0.2976 0.066 Uiso calc U . R 1 . .
H H11C 0.483 0.8332 0.3478 0.066 Uiso calc U . R 1 . .
C C12 0.36815(19) 0.76598(15) 0.53312(8) 0.0110(3) Uani d . . . 1 . .
C C13 0.38331(18) 0.54449(15) 0.51633(9) 0.0127(3) Uani d . . . 1 . .
H H13 0.291 0.5454 0.5414 0.015 Uiso calc U . R 1 . .
C C14 0.4908(2) 0.45745(15) 0.54972(9) 0.0166(4) Uani d . . . 1 . .
H H14A 0.5785 0.4482 0.5229 0.02 Uiso calc U . R 1 . .
H H14B 0.5213 0.4944 0.5905 0.02 Uiso calc U . R 1 . .
C C15 0.34781(18) 0.50134(15) 0.44981(8) 0.0124(3) Uani d . . . 1 . .
C C16 0.24401(19) 0.40965(15) 0.44156(9) 0.0138(3) Uani d . . . 1 . .
H H16 0.1912 0.3803 0.4772 0.017 Uiso calc U . R 1 . .
C C17 0.2170(2) 0.36068(15) 0.38177(9) 0.0154(4) Uani d . . . 1 . .
H H17 0.1465 0.298 0.3767 0.018 Uiso calc U . R 1 . .
C C18 0.2932(2) 0.40362(18) 0.32961(9) 0.0198(4) Uani d . . . 1 . .
H H18 0.2757 0.3701 0.2887 0.024 Uiso calc U . R 1 . .
C C19 0.3955(2) 0.49612(18) 0.33735(9) 0.0221(4) Uani d . . . 1 . .
H H19 0.4471 0.5263 0.3015 0.026 Uiso calc U . R 1 . .
C C20 0.4227(2) 0.54446(17) 0.39699(9) 0.0178(4) Uani d . . . 1 . .
H H20 0.4928 0.6075 0.4018 0.021 Uiso calc U . R 1 . .

loop_
_atom_site_aniso_label
_atom_site_aniso_U_11
_atom_site_aniso_U_22
_atom_site_aniso_U_33
_atom_site_aniso_U_12
_atom_site_aniso_U_13
_atom_site_aniso_U_23
F1 0.0248(6) 0.0143(5) 0.0226(6) -0.0067(4) -0.0019(5) 0.0045(4)
F2 0.0217(5) 0.0230(5) 0.0205(6) 0.0087(5) 0.0009(4) 0.0030(5)
F3 0.0357(7) 0.0370(7) 0.0160(6) 0.0078(6) 0.0065(5) 0.0055(5)
F4 0.0408(7) 0.0500(8) 0.0202(6) -0.0222(7) -0.0121(5) 0.0046(6)
F5 0.0494(8) 0.0340(7) 0.0215(6) 0.0128(6) -0.0046(6) 0.0124(5)
N1 0.0157(7) 0.0091(6) 0.0125(8) 0.0016(6) 0.0016(6) 0.0002(5)
N2 0.0100(7) 0.0106(7) 0.0156(8) -0.0017(6) 0.0006(6) -0.0015(6)
O1 0.0278(7) 0.0106(6) 0.0195(7) 0.0010(5) -0.0031(6) 0.0030(5)
O2 0.0260(7) 0.0205(6) 0.0110(6) 0.0085(5) 0.0036(5) 0.0048(5)
O3 0.0115(6) 0.0143(6) 0.0199(7) 0.0005(5) -0.0017(5) -0.0013(5)
O4 0.0282(7) 0.0102(6) 0.0197(7) -0.0011(5) -0.0051(6) 0.0018(6)
C1 0.0117(8) 0.0095(7) 0.0129(8) 0.0005(6) -0.0008(7) 0.0026(7)
C2 0.0136(8) 0.0117(8) 0.0126(9) -0.0021(7) -0.0009(7) 0.0001(7)
C3 0.0168(9) 0.0129(8) 0.0129(9) 0.0002(7) 0.0010(7) 0.0002(7)
C4 0.0203(9) 0.0137(8) 0.0140(9) 0.0017(7) 0.0013(7) -0.0023(7)
C5 0.0143(8) 0.0140(8) 0.0157(9) 0.0002(7) 0.0000(7) 0.0012(7)
C6 0.0230(9) 0.0211(9) 0.0177(10) -0.0003(8) -0.0017(8) 0.0050(8)
C7 0.0136(8) 0.0125(8) 0.0151(9) -0.0006(7) -0.0012(7) 0.0004(7)
C8 0.0231(10) 0.0353(11) 0.0082(9) 0.0071(9) 0.0031(8) 0.0079(8)
C9 0.0214(11) 0.0657(16) 0.0270(12) -0.0129(11) -0.0046(9) 0.0246(12)
C10 0.0206(9) 0.0213(9) 0.0178(10) 0.0025(8) -0.0008(8) 0.0019(8)
C11 0.0524(15) 0.0650(16) 0.0137(11) 0.0399(14) 0.0069(11) 0.0060(11)
C12 0.0135(8) 0.0127(8) 0.0069(8) 0.0001(7) -0.0007(6) 0.0021(6)
C13 0.0121(8) 0.0099(7) 0.0162(9) -0.0015(7) 0.0005(7) -0.0004(7)
C14 0.0195(9) 0.0121(8) 0.0180(10) -0.0004(7) -0.0036(8) -0.0007(7)
C15 0.0119(8) 0.0100(7) 0.0151(9) 0.0040(6) -0.0018(7) -0.0005(7)
C16 0.0133(8) 0.0111(7) 0.0170(9) 0.0024(7) -0.0003(7) 0.0018(7)
C17 0.0150(8) 0.0109(8) 0.0203(9) 0.0025(7) -0.0033(7) -0.0020(7)
C18 0.0231(9) 0.0212(9) 0.0151(9) 0.0026(8) -0.0027(8) -0.0040(8)
C19 0.0253(10) 0.0250(9) 0.0159(10) -0.0040(8) 0.0039(8) 0.0004(8)
C20 0.0189(9) 0.0156(8) 0.0189(10) -0.0023(7) 0.0013(7) 0.0003(7)

loop_
_atom_type_symbol
_atom_type_description
_atom_type_scat_dispersion_real
_atom_type_scat_dispersion_imag
_atom_type_scat_source
C C 0.0181 0.0091 'International Tables Vol C Tables 4.2.6.8 and 6.1.1.4'
H H 0.0000 0.0000 'International Tables Vol C Tables 4.2.6.8 and 6.1.1.4'
N N 0.0311 0.0180 'International Tables Vol C Tables 4.2.6.8 and 6.1.1.4'
O O 0.0492 0.0322 'International Tables Vol C Tables 4.2.6.8 and 6.1.1.4'
F F 0.0727 0.0534 'International Tables Vol C Tables 4.2.6.8 and 6.1.1.4'

loop_
_geom_angle_atom_site_label_1
_geom_angle_atom_site_label_2
_geom_angle_atom_site_label_3
_geom_angle_site_symmetry_1
_geom_angle_site_symmetry_3
_geom_angle
_geom_angle_publ_flag
C7 N1 C1 . . 124.25(15) ?
C7 N1 C4 . . 120.97(14) ?
C1 N1 C4 . . 114.15(14) ?
C12 N2 C13 . . 122.37(14) ?
C12 N2 H2A . . 117.6(15) ?
C13 N2 H2A . . 119.9(15) ?
C7 O2 C8 . . 121.07(14) ?
C14 O4 H4 . . 111.8(18) ?
N1 C1 C12 . . 111.82(13) ?
N1 C1 C2 . . 99.96(13) ?
C12 C1 C2 . . 113.29(13) ?
N1 C1 H1 . . 110.5 ?
C12 C1 H1 . . 110.5 ?
C2 C1 H1 . . 110.5 ?
C5 C2 C3 . . 116.04(14) ?
C5 C2 C1 . . 116.18(14) ?
C3 C2 C1 . . 103.21(13) ?
C5 C2 H2 . . 106.9 ?
C3 C2 H2 . . 106.9 ?
C1 C2 H2 . . 106.9 ?
C4 C3 C2 . . 101.97(14) ?
C4 C3 H3A . . 111.4 ?
C2 C3 H3A . . 111.4 ?
C4 C3 H3B . . 111.4 ?
C2 C3 H3B . . 111.4 ?
H3A C3 H3B . . 109.2 ?
N1 C4 C3 . . 102.92(13) ?
N1 C4 H4A . . 111.2 ?
C3 C4 H4A . . 111.2 ?
N1 C4 H4B . . 111.2 ?
C3 C4 H4B . . 111.2 ?
H4A C4 H4B . . 109.1 ?
F1 C5 F2 . . 106.82(14) ?
F1 C5 C2 . . 113.12(14) ?
F2 C5 C2 . . 109.67(14) ?
F1 C5 C6 . . 105.54(14) ?
F2 C5 C6 . . 105.95(14) ?
C2 C5 C6 . . 115.18(15) ?
F4 C6 F3 . . 108.27(16) ?
F4 C6 F5 . . 108.00(16) ?
F3 C6 F5 . . 107.26(16) ?
F4 C6 C5 . . 111.27(15) ?
F3 C6 C5 . . 111.18(15) ?
F5 C6 C5 . . 110.70(16) ?
O1 C7 O2 . . 126.15(17) ?
O1 C7 N1 . . 123.20(17) ?
O2 C7 N1 . . 110.64(14) ?
O2 C8 C10 . . 110.13(15) ?
O2 C8 C9 . . 110.30(17) ?
C10 C8 C9 . . 111.77(17) ?
O2 C8 C11 . . 101.03(15) ?
C10 C8 C11 . . 110.31(19) ?
C9 C8 C11 . . 112.8(2) ?
C8 C9 H9A . . 109.5 ?
C8 C9 H9B . . 109.5 ?
H9A C9 H9B . . 109.5 ?
C8 C9 H9C . . 109.5 ?
H9A C9 H9C . . 109.5 ?
H9B C9 H9C . . 109.5 ?
C8 C10 H10A . . 109.5 ?
C8 C10 H10B . . 109.5 ?
H10A C10 H10B . . 109.5 ?
C8 C10 H10C . . 109.5 ?
H10A C10 H10C . . 109.5 ?
H10B C10 H10C . . 109.5 ?
C8 C11 H11A . . 109.5 ?
C8 C11 H11B . . 109.5 ?
H11A C11 H11B . . 109.5 ?
C8 C11 H11C . . 109.5 ?
H11A C11 H11C . . 109.5 ?
H11B C11 H11C . . 109.5 ?
O3 C12 N2 . . 124.26(16) ?
O3 C12 C1 . . 121.70(15) ?
N2 C12 C1 . . 113.89(14) ?
N2 C13 C15 . . 114.00(14) ?
N2 C13 C14 . . 107.04(14) ?
C15 C13 C14 . . 111.55(14) ?
N2 C13 H13 . . 108.0 ?
C15 C13 H13 . . 108.0 ?
C14 C13 H13 . . 108.0 ?
O4 C14 C13 . . 113.05(14) ?
O4 C14 H14A . . 109.0 ?
C13 C14 H14A . . 109.0 ?
O4 C14 H14B . . 109.0 ?
C13 C14 H14B . . 109.0 ?
H14A C14 H14B . . 107.8 ?
C20 C15 C16 . . 118.87(16) ?
C20 C15 C13 . . 121.85(15) ?
C16 C15 C13 . . 119.14(16) ?
C17 C16 C15 . . 120.79(17) ?
C17 C16 H16 . . 119.6 ?
C15 C16 H16 . . 119.6 ?
C18 C17 C16 . . 119.79(17) ?
C18 C17 H17 . . 120.1 ?
C16 C17 H17 . . 120.1 ?
C17 C18 C19 . . 119.73(17) ?
C17 C18 H18 . . 120.1 ?
C19 C18 H18 . . 120.1 ?
C20 C19 C18 . . 120.37(18) ?
C20 C19 H19 . . 119.8 ?
C18 C19 H19 . . 119.8 ?
C19 C20 C15 . . 120.44(17) ?
C19 C20 H20 . . 119.8 ?
C15 C20 H20 . . 119.8 ?

loop_
_geom_bond_atom_site_label_1
_geom_bond_atom_site_label_2
_geom_bond_site_symmetry_2
_geom_bond_distance
_geom_bond_publ_flag
F1 C5 . 1.362(2) ?
F2 C5 . 1.363(2) ?
F3 C6 . 1.327(2) ?
F4 C6 . 1.325(2) ?
F5 C6 . 1.330(2) ?
N1 C7 . 1.350(2) ?
N1 C1 . 1.459(2) ?
N1 C4 . 1.470(2) ?
N2 C12 . 1.338(2) ?
N2 C13 . 1.463(2) ?
N2 H2A . 0.86(3) ?
O1 C7 . 1.220(2) ?
O2 C7 . 1.342(2) ?
O2 C8 . 1.482(2) ?
O3 C12 . 1.229(2) ?
O4 C14 . 1.417(2) ?
O4 H4 . 0.82(3) ?
C1 C12 . 1.537(2) ?
C1 C2 . 1.557(2) ?
C1 H1 . 1.0 ?
C2 C5 . 1.512(2) ?
C2 C3 . 1.534(2) ?
C2 H2 . 1.0 ?
C3 C4 . 1.529(2) ?
C3 H3A . 0.99 ?
C3 H3B . 0.99 ?
C4 H4A . 0.99 ?
C4 H4B . 0.99 ?
C5 C6 . 1.535(3) ?
C8 C10 . 1.513(3) ?
C8 C9 . 1.517(3) ?
C8 C11 . 1.519(3) ?
C9 H9A . 0.98 ?
C9 H9B . 0.98 ?
C9 H9C . 0.98 ?
C10 H10A . 0.98 ?
C10 H10B . 0.98 ?
C10 H10C . 0.98 ?
C11 H11A . 0.98 ?
C11 H11B . 0.98 ?
C11 H11C . 0.98 ?
C13 C15 . 1.514(2) ?
C13 C14 . 1.542(2) ?
C13 H13 . 1.0 ?
C14 H14A . 0.99 ?
C14 H14B . 0.99 ?
C15 C20 . 1.391(3) ?
C15 C16 . 1.396(2) ?
C16 C17 . 1.391(3) ?
C16 H16 . 0.95 ?
C17 C18 . 1.386(3) ?
C17 H17 . 0.95 ?
C18 C19 . 1.392(3) ?
C18 H18 . 0.95 ?
C19 C20 . 1.386(3) ?
C19 H19 . 0.95 ?
C20 H20 . 0.95 ?

loop_
_geom_hbond_atom_site_label_D
_geom_hbond_atom_site_label_H
_geom_hbond_atom_site_label_A
_geom_hbond_site_symmetry_A
_geom_hbond_distance_DH
_geom_hbond_distance_HA
_geom_hbond_distance_DA
_geom_hbond_angle_DHA
_geom_hbond_publ_flag
N2 H2A O3 4_566 0.86(3) 2.15(3) 2.9570(19) 157.(2) ?
O4 H4 O1 1_545 0.82(3) 2.09(3) 2.8634(19) 157.(2) ?

loop_
_geom_torsion_atom_site_label_1
_geom_torsion_atom_site_label_2
_geom_torsion_atom_site_label_3
_geom_torsion_atom_site_label_4
_geom_torsion_site_symmetry_1
_geom_torsion_site_symmetry_2
_geom_torsion_site_symmetry_3
_geom_torsion_site_symmetry_4
_geom_torsion
_geom_torsion_publ_flag
C7 N1 C1 C12 . . . . -86.70(19) ?
C4 N1 C1 C12 . . . . 102.34(17) ?
C7 N1 C1 C2 . . . . 153.11(16) ?
C4 N1 C1 C2 . . . . -17.84(17) ?
N1 C1 C2 C5 . . . . 164.58(14) ?
C12 C1 C2 C5 . . . . 45.5(2) ?
N1 C1 C2 C3 . . . . 36.42(15) ?
C12 C1 C2 C3 . . . . -82.68(16) ?
C5 C2 C3 C4 . . . . -170.47(14) ?
C1 C2 C3 C4 . . . . -42.22(16) ?
C7 N1 C4 C3 . . . . -179.17(15) ?
C1 N1 C4 C3 . . . . -7.88(19) ?
C2 C3 C4 N1 . . . . 30.60(17) ?
C3 C2 C5 F1 . . . . 56.1(2) ?
C1 C2 C5 F1 . . . . -65.4(2) ?
C3 C2 C5 F2 . . . . 175.25(14) ?
C1 C2 C5 F2 . . . . 53.68(19) ?
C3 C2 C5 C6 . . . . -65.4(2) ?
C1 C2 C5 C6 . . . . 173.05(14) ?
F1 C5 C6 F4 . . . . -179.18(15) ?
F2 C5 C6 F4 . . . . 67.75(19) ?
C2 C5 C6 F4 . . . . -53.7(2) ?
F1 C5 C6 F3 . . . . -58.41(19) ?
F2 C5 C6 F3 . . . . -171.47(14) ?
C2 C5 C6 F3 . . . . 67.1(2) ?
F1 C5 C6 F5 . . . . 60.71(18) ?
F2 C5 C6 F5 . . . . -52.35(19) ?
C2 C5 C6 F5 . . . . -173.76(16) ?
C8 O2 C7 O1 . . . . -3.4(3) ?
C8 O2 C7 N1 . . . . 175.89(15) ?
C1 N1 C7 O1 . . . . -169.78(16) ?
C4 N1 C7 O1 . . . . 0.6(3) ?
C1 N1 C7 O2 . . . . 10.9(2) ?
C4 N1 C7 O2 . . . . -178.73(15) ?
C7 O2 C8 C10 . . . . -60.1(2) ?
C7 O2 C8 C9 . . . . 63.7(2) ?
C7 O2 C8 C11 . . . . -176.77(18) ?
C13 N2 C12 O3 . . . . -13.7(3) ?
C13 N2 C12 C1 . . . . 161.93(15) ?
N1 C1 C12 O3 . . . . -32.9(2) ?
C2 C1 C12 O3 . . . . 79.1(2) ?
N1 C1 C12 N2 . . . . 151.33(15) ?
C2 C1 C12 N2 . . . . -96.64(17) ?
C12 N2 C13 C15 . . . . 99.34(19) ?
C12 N2 C13 C14 . . . . -136.82(16) ?
N2 C13 C14 O4 . . . . 168.42(15) ?
C15 C13 C14 O4 . . . . -66.2(2) ?
N2 C13 C15 C20 . . . . 26.8(2) ?
C14 C13 C15 C20 . . . . -94.61(19) ?
N2 C13 C15 C16 . . . . -157.70(15) ?
C14 C13 C15 C16 . . . . 80.93(19) ?
C20 C15 C16 C17 . . . . 0.9(2) ?
C13 C15 C16 C17 . . . . -174.75(15) ?
C15 C16 C17 C18 . . . . -0.3(3) ?
C16 C17 C18 C19 . . . . -0.5(3) ?
C17 C18 C19 C20 . . . . 0.7(3) ?
C18 C19 C20 C15 . . . . -0.1(3) ?
C16 C15 C20 C19 . . . . -0.7(3) ?
C13 C15 C20 C19 . . . . 174.85(17) ?
